data_4078725
loop_
_publ_author_name
'Karpov, Alexander V.'
'Shavyrin, Andrei S.'
'Cherkasov, Anton V.'
'Fukin, Georgy K.'
'Trifonov, Alexander A.'

_publ_section_title
;
 Reactions of Bis(alkyl)yttrium Complexes Supported by Bulky N,N Ligands
 with 2,6-Diisopropylaniline and Phenylacetylene
;
_journal_issue 15
_journal_name_full Organometallics
_journal_page_first 5349
_journal_paper_doi 10.1021/om300377h
_journal_volume 31
_journal_year 2012
_chemical_formula_sum 'C49 H76 N3 O2 Si Y'
_chemical_formula_weight 856.13
_chemical_name_systematic
; 
 ? 
;
_space_group_IT_number 61
_symmetry_cell_setting orthorhombic
_symmetry_space_group_name_Hall '-P 2ac 2ab'
_symmetry_space_group_name_H-M 'P b c a'
_atom_sites_solution_hydrogens geom
_atom_sites_solution_primary direct
_atom_sites_solution_secondary difmap
_audit_creation_method SHELXL-97
_cell_angle_alpha 90.00
_cell_angle_beta 90.00
_cell_angle_gamma 90.00
_cell_formula_units_Z 8
_cell_length_a 17.1047(13)
_cell_length_b 19.2401(14)
_cell_length_c 29.473(2)
_cell_measurement_reflns_used 900
_cell_measurement_temperature 100(2)
_cell_measurement_theta_max 30
_cell_measurement_theta_min 2
_cell_volume 9699.5(12)
_computing_cell_refinement 'Bruker SMART'
_computing_data_collection 'Bruker SMART'
_computing_data_reduction 'Bruker SHELXTL'
_computing_molecular_graphics 'Bruker SHELXTL'
_computing_publication_material 'Bruker SHELXTL'
_computing_structure_refinement 'SHELXL-97 (Sheldrick, 2008)'
_computing_structure_solution 'SHELXS-97 (Sheldrick, 2008)'
_diffrn_ambient_temperature 100(2)
_diffrn_measured_fraction_theta_full 0.995
_diffrn_measured_fraction_theta_max 0.995
_diffrn_measurement_device_type 'CCD area detector'
_diffrn_measurement_method 'phi and omega scans'
_diffrn_radiation_monochromator graphite
_diffrn_radiation_source 'fine-focus sealed tube'
_diffrn_radiation_type MoK\a
_diffrn_radiation_wavelength 0.71073
_diffrn_reflns_av_R_equivalents 0.3095
_diffrn_reflns_av_sigmaI/netI 0.1688
_diffrn_reflns_limit_h_max 21
_diffrn_reflns_limit_h_min -21
_diffrn_reflns_limit_k_max 23
_diffrn_reflns_limit_k_min -23
_diffrn_reflns_limit_l_max 36
_diffrn_reflns_limit_l_min -36
_diffrn_reflns_number 79809
_diffrn_reflns_theta_full 26.00
_diffrn_reflns_theta_max 26.00
_diffrn_reflns_theta_min 2.11
_exptl_absorpt_coefficient_mu 1.266
_exptl_absorpt_correction_T_max 0.9279
_exptl_absorpt_correction_T_min 0.8232
_exptl_absorpt_correction_type multi-scan
_exptl_absorpt_process_details 'SADABS (Sheldrick, 2008a)'
_exptl_crystal_colour colorless
_exptl_crystal_density_diffrn 1.173
_exptl_crystal_density_method 'not measured'
_exptl_crystal_description plate
_exptl_crystal_F_000 3680
_exptl_crystal_size_max 0.16
_exptl_crystal_size_mid 0.14
_exptl_crystal_size_min 0.06
_refine_diff_density_max 0.871
_refine_diff_density_min -1.080
_refine_diff_density_rms 0.090
_refine_ls_extinction_method none
_refine_ls_goodness_of_fit_ref 0.867
_refine_ls_hydrogen_treatment constr
_refine_ls_matrix_type full
_refine_ls_number_parameters 523
_refine_ls_number_reflns 9479
_refine_ls_number_restraints 0
_refine_ls_restrained_S_all 0.867
_refine_ls_R_factor_all 0.1653
_refine_ls_R_factor_gt 0.0615
_refine_ls_shift/su_max 0.001
_refine_ls_shift/su_mean 0.000
_refine_ls_structure_factor_coef Fsqd
_refine_ls_weighting_details 'calc w=1/[\s^2^(Fo^2^)+(0.0513P)^2^+0.0000P] where P=(Fo^2^+2Fc^2^)/3'
_refine_ls_weighting_scheme calc
_refine_ls_wR_factor_gt 0.1048
_refine_ls_wR_factor_ref 0.1250
_reflns_number_gt 4631
_reflns_number_total 9479
_reflns_threshold_expression >2sigma(I)
_cod_data_source_file om300377h_si_002.cif
_cod_data_source_block yamphsim
_cod_depositor_comments
;
The following automatic conversions were performed:

'_symmetry_cell_setting' value 'Orthorhombic' changed to
'orthorhombic' according to
/home/saulius/struct/CIF-dictionaries/cif_core.dic dictionary named
'cif_core.dic' version 2.4.2 from 2011-04-26.

Automatic conversion script
Id: cif_fix_values 1891 2012-01-12 08:04:46Z andrius 
;
_cod_original_cell_volume 9699.6(12)
_cod_original_sg_symbol_H-M Pbca
_cod_database_code 4078725

loop_
_symmetry_equiv_pos_as_xyz
'x, y, z'
'-x+1/2, -y, z+1/2'
'-x, y+1/2, -z+1/2'
'x+1/2, -y+1/2, -z'
'-x, -y, -z'
'x-1/2, y, -z-1/2'
'x, -y-1/2, z-1/2'
'-x-1/2, y-1/2, z'

loop_
_atom_site_label
_atom_site_type_symbol
_atom_site_fract_x
_atom_site_fract_y
_atom_site_fract_z
_atom_site_U_iso_or_equiv
_atom_site_adp_type
_atom_site_occupancy
_atom_site_symmetry_multiplicity
_atom_site_calc_flag
_atom_site_refinement_flags
Y1 Y -0.17434(2) 0.56133(2) 0.137887(14) 0.01853(11) Uani 1 1 d .
Si1 Si -0.00027(8) 0.64312(7) 0.07001(4) 0.0245(3) Uani 1 1 d .
O1 O -0.15829(16) 0.45194(14) 0.09923(9) 0.0235(7) Uani 1 1 d .
O2 O -0.25170(17) 0.46540(15) 0.16988(10) 0.0253(8) Uani 1 1 d .
N1 N -0.2516(2) 0.64974(17) 0.16686(11) 0.0194(9) Uani 1 1 d .
N2 N -0.2988(2) 0.60253(18) 0.10213(12) 0.0179(9) Uani 1 1 d .
N3 N -0.1004(2) 0.5592(2) 0.20100(11) 0.0263(9) Uani 1 1 d .
H3A H -0.0776 0.5986 0.2084 0.032 Uiso 1 1 calc R
C1 C -0.2536(3) 0.6943(2) 0.20528(14) 0.0191(10) Uani 1 1 d .
C2 C -0.1880(2) 0.7379(2) 0.21411(15) 0.0216(11) Uani 1 1 d .
C3 C -0.1855(3) 0.7755(2) 0.25411(14) 0.0235(11) Uani 1 1 d .
H3B H -0.1415 0.8043 0.2598 0.028 Uiso 1 1 calc R
C4 C -0.2449(3) 0.7730(3) 0.28624(16) 0.0308(12) Uani 1 1 d .
C5 C -0.3091(3) 0.7312(2) 0.27634(15) 0.0288(12) Uani 1 1 d .
H5A H -0.3504 0.7288 0.2978 0.035 Uiso 1 1 calc R
C6 C -0.3154(3) 0.6929(2) 0.23670(14) 0.0200(10) Uani 1 1 d .
C7 C -0.1214(3) 0.7429(2) 0.18022(15) 0.0270(12) Uani 1 1 d .
H7A H -0.0899 0.7842 0.1868 0.040 Uiso 1 1 calc R
H7B H -0.1427 0.7463 0.1494 0.040 Uiso 1 1 calc R
H7C H -0.0885 0.7013 0.1825 0.040 Uiso 1 1 calc R
C8 C -0.2387(3) 0.8128(3) 0.33013(16) 0.0446(15) Uani 1 1 d .
H8A H -0.2231 0.8608 0.3238 0.067 Uiso 1 1 calc R
H8B H -0.1995 0.7908 0.3497 0.067 Uiso 1 1 calc R
H8C H -0.2895 0.8126 0.3455 0.067 Uiso 1 1 calc R
C9 C -0.3876(3) 0.6494(3) 0.22874(16) 0.0344(13) Uani 1 1 d .
H9A H -0.3736 0.6079 0.2112 0.052 Uiso 1 1 calc R
H9B H -0.4263 0.6767 0.2119 0.052 Uiso 1 1 calc R
H9C H -0.4098 0.6353 0.2580 0.052 Uiso 1 1 calc R
C10 C -0.3041(2) 0.6556(2) 0.13262(14) 0.0179(10) Uani 1 1 d .
C11 C -0.3600(2) 0.7096(2) 0.12629(15) 0.0216(11) Uani 1 1 d .
H11A H -0.3646 0.7463 0.1476 0.026 Uiso 1 1 calc R
C12 C -0.4068(3) 0.7072(2) 0.08875(15) 0.0242(11) Uani 1 1 d .
H12A H -0.4439 0.7431 0.0838 0.029 Uiso 1 1 calc R
C13 C -0.4008(3) 0.6530(2) 0.05777(15) 0.0217(11) Uani 1 1 d .
H13A H -0.4338 0.6517 0.0318 0.026 Uiso 1 1 calc R
C14 C -0.3464(2) 0.6010(2) 0.06505(14) 0.0165(10) Uani 1 1 d .
C15 C -0.3390(2) 0.5379(2) 0.03582(14) 0.0173(10) Uani 1 1 d .
C16 C -0.3772(2) 0.4761(2) 0.04915(14) 0.0183(10) Uani 1 1 d .
C17 C -0.3675(3) 0.4166(2) 0.02282(15) 0.0216(11) Uani 1 1 d .
H17A H -0.3934 0.3751 0.0317 0.026 Uiso 1 1 calc R
C18 C -0.3215(3) 0.4158(2) -0.01598(14) 0.0186(10) Uani 1 1 d .
C19 C -0.2876(3) 0.4780(2) -0.02952(14) 0.0213(11) Uani 1 1 d .
H19A H -0.2571 0.4787 -0.0565 0.026 Uiso 1 1 calc R
C20 C -0.2966(3) 0.5395(2) -0.00511(14) 0.0192(11) Uani 1 1 d .
C21 C -0.4321(2) 0.4751(2) 0.08965(15) 0.0207(11) Uani 1 1 d .
H21A H -0.4124 0.5099 0.1121 0.025 Uiso 1 1 calc R
C22 C -0.5143(3) 0.4989(2) 0.07405(16) 0.0324(12) Uani 1 1 d .
H22A H -0.5107 0.5453 0.0606 0.049 Uiso 1 1 calc R
H22B H -0.5496 0.5002 0.1002 0.049 Uiso 1 1 calc R
H22C H -0.5346 0.4661 0.0515 0.049 Uiso 1 1 calc R
C23 C -0.4381(3) 0.4052(2) 0.11371(17) 0.0357(13) Uani 1 1 d .
H23A H -0.3855 0.3877 0.1203 0.054 Uiso 1 1 calc R
H23B H -0.4656 0.3720 0.0941 0.054 Uiso 1 1 calc R
H23C H -0.4671 0.4109 0.1421 0.054 Uiso 1 1 calc R
C24 C -0.3046(3) 0.3489(2) -0.04088(16) 0.0287(12) Uani 1 1 d .
H24A H -0.2665 0.3598 -0.0656 0.034 Uiso 1 1 calc R
C25 C -0.2657(3) 0.2960(2) -0.00900(17) 0.0429(15) Uani 1 1 d .
H25A H -0.2173 0.3157 0.0032 0.064 Uiso 1 1 calc R
H25B H -0.2537 0.2534 -0.0259 0.064 Uiso 1 1 calc R
H25C H -0.3014 0.2850 0.0160 0.064 Uiso 1 1 calc R
C26 C -0.3771(3) 0.3178(2) -0.06286(16) 0.0352(13) Uani 1 1 d .
H26A H -0.4013 0.3523 -0.0828 0.053 Uiso 1 1 calc R
H26B H -0.4144 0.3042 -0.0392 0.053 Uiso 1 1 calc R
H26C H -0.3622 0.2768 -0.0806 0.053 Uiso 1 1 calc R
C27 C -0.2641(3) 0.6075(2) -0.02386(14) 0.0207(11) Uani 1 1 d .
H27A H -0.2591 0.6414 0.0017 0.025 Uiso 1 1 calc R
C28 C -0.3242(3) 0.6363(2) -0.05827(14) 0.0313(12) Uani 1 1 d .
H28A H -0.3736 0.6460 -0.0427 0.047 Uiso 1 1 calc R
H28B H -0.3331 0.6018 -0.0822 0.047 Uiso 1 1 calc R
H28C H -0.3040 0.6792 -0.0717 0.047 Uiso 1 1 calc R
C29 C -0.1845(3) 0.6002(2) -0.04695(16) 0.0304(12) Uani 1 1 d .
H29A H -0.1478 0.5777 -0.0261 0.046 Uiso 1 1 calc R
H29B H -0.1648 0.6464 -0.0551 0.046 Uiso 1 1 calc R
H29C H -0.1900 0.5720 -0.0744 0.046 Uiso 1 1 calc R
C30 C -0.1033(2) 0.6244(2) 0.08000(14) 0.0206(11) Uani 1 1 d .
H30A H -0.1206 0.6023 0.0514 0.025 Uiso 1 1 calc R
H30B H -0.1281 0.6709 0.0801 0.025 Uiso 1 1 calc R
C31 C 0.0159(3) 0.7060(2) 0.02235(16) 0.0400(14) Uani 1 1 d .
H31A H -0.0090 0.7505 0.0297 0.060 Uiso 1 1 calc R
H31B H -0.0070 0.6873 -0.0056 0.060 Uiso 1 1 calc R
H31C H 0.0721 0.7132 0.0180 0.060 Uiso 1 1 calc R
C32 C 0.0543(3) 0.5617(2) 0.05460(15) 0.0325(12) Uani 1 1 d .
H32A H 0.0497 0.5279 0.0793 0.049 Uiso 1 1 calc R
H32B H 0.1095 0.5728 0.0496 0.049 Uiso 1 1 calc R
H32C H 0.0321 0.5419 0.0268 0.049 Uiso 1 1 calc R
C33 C 0.0491(3) 0.6810(3) 0.12092(16) 0.0410(14) Uani 1 1 d .
H33A H 0.0308 0.7287 0.1256 0.061 Uiso 1 1 calc R
H33B H 0.1058 0.6811 0.1161 0.061 Uiso 1 1 calc R
H33C H 0.0366 0.6529 0.1477 0.061 Uiso 1 1 calc R
C34 C -0.0864(3) 0.5036(2) 0.22966(15) 0.0218(11) Uani 1 1 d .
C35 C -0.1149(2) 0.5018(2) 0.27533(16) 0.0252(11) Uani 1 1 d .
C36 C -0.1049(3) 0.4421(3) 0.30096(16) 0.0292(12) Uani 1 1 d .
H36A H -0.1247 0.4407 0.3311 0.035 Uiso 1 1 calc R
C37 C -0.0669(3) 0.3847(3) 0.28374(17) 0.0338(13) Uani 1 1 d .
H37A H -0.0615 0.3440 0.3017 0.041 Uiso 1 1 calc R
C38 C -0.0367(3) 0.3864(3) 0.24049(17) 0.0328(13) Uani 1 1 d .
H38A H -0.0106 0.3466 0.2289 0.039 Uiso 1 1 calc R
C39 C -0.0437(3) 0.4446(3) 0.21374(15) 0.0269(11) Uani 1 1 d .
C40 C -0.1557(3) 0.5655(3) 0.29455(15) 0.0299(12) Uani 1 1 d .
H40A H -0.1880 0.5857 0.2696 0.036 Uiso 1 1 calc R
C41 C -0.2104(3) 0.5508(3) 0.33388(16) 0.0415(14) Uani 1 1 d .
H41A H -0.2459 0.5129 0.3257 0.062 Uiso 1 1 calc R
H41B H -0.2408 0.5927 0.3408 0.062 Uiso 1 1 calc R
H41C H -0.1797 0.5374 0.3606 0.062 Uiso 1 1 calc R
C42 C -0.0955(3) 0.6213(2) 0.30842(16) 0.0346(13) Uani 1 1 d .
H42A H -0.0637 0.6339 0.2820 0.052 Uiso 1 1 calc R
H42B H -0.0617 0.6029 0.3324 0.052 Uiso 1 1 calc R
H42C H -0.1230 0.6625 0.3196 0.052 Uiso 1 1 calc R
C43 C 0.0000(3) 0.4488(2) 0.16856(15) 0.0283(11) Uani 1 1 d .
H43A H -0.0295 0.4814 0.1485 0.034 Uiso 1 1 calc R
C44 C 0.0077(3) 0.3795(2) 0.14333(16) 0.0383(13) Uani 1 1 d .
H44A H -0.0437 0.3573 0.1412 0.057 Uiso 1 1 calc R
H44B H 0.0436 0.3490 0.1599 0.057 Uiso 1 1 calc R
H44C H 0.0282 0.3879 0.1128 0.057 Uiso 1 1 calc R
C45 C 0.0808(3) 0.4806(3) 0.17706(16) 0.0389(14) Uani 1 1 d .
H45A H 0.0748 0.5271 0.1901 0.058 Uiso 1 1 calc R
H45B H 0.1093 0.4840 0.1483 0.058 Uiso 1 1 calc R
H45C H 0.1101 0.4511 0.1982 0.058 Uiso 1 1 calc R
C46 C -0.1257(3) 0.4461(2) 0.05393(14) 0.0273(11) Uani 1 1 d .
H46A H -0.0966 0.4025 0.0513 0.041 Uiso 1 1 calc R
H46B H -0.0905 0.4853 0.0483 0.041 Uiso 1 1 calc R
H46C H -0.1682 0.4466 0.0316 0.041 Uiso 1 1 calc R
C47 C -0.2096(3) 0.3944(2) 0.10955(15) 0.0254(12) Uani 1 1 d .
H47A H -0.1840 0.3500 0.1015 0.030 Uiso 1 1 calc R
H47B H -0.2586 0.3985 0.0919 0.030 Uiso 1 1 calc R
C48 C -0.2272(3) 0.3961(2) 0.15922(15) 0.0256(12) Uani 1 1 d .
H48A H -0.2693 0.3625 0.1666 0.031 Uiso 1 1 calc R
H48B H -0.1801 0.3836 0.1769 0.031 Uiso 1 1 calc R
C49 C -0.2870(3) 0.4694(3) 0.21414(15) 0.0364(13) Uani 1 1 d .
H49A H -0.3375 0.4454 0.2137 0.055 Uiso 1 1 calc R
H49B H -0.2949 0.5182 0.2224 0.055 Uiso 1 1 calc R
H49C H -0.2526 0.4472 0.2365 0.055 Uiso 1 1 calc R

loop_
_atom_site_aniso_label
_atom_site_aniso_U_11
_atom_site_aniso_U_22
_atom_site_aniso_U_33
_atom_site_aniso_U_23
_atom_site_aniso_U_13
_atom_site_aniso_U_12
Y1 0.01238(19) 0.0239(2) 0.0193(2) 0.0001(2) 0.0006(2) 0.0007(2)
Si1 0.0159(7) 0.0327(8) 0.0250(7) -0.0007(6) 0.0023(6) -0.0022(6)
O1 0.0192(18) 0.0267(19) 0.0246(17) -0.0030(14) 0.0001(14) -0.0001(14)
O2 0.0219(19) 0.0292(19) 0.0247(19) 0.0029(15) 0.0029(15) -0.0061(15)
N1 0.019(2) 0.019(2) 0.020(2) 0.0016(18) 0.0037(18) 0.0023(17)
N2 0.0114(19) 0.023(2) 0.019(2) 0.0031(18) -0.0012(17) -0.0017(16)
N3 0.021(2) 0.032(2) 0.026(2) 0.003(2) -0.0039(17) -0.005(2)
C1 0.020(2) 0.020(2) 0.018(2) 0.003(2) -0.001(2) 0.0020(19)
C2 0.016(3) 0.023(3) 0.026(3) 0.000(2) 0.000(2) 0.001(2)
C3 0.022(3) 0.021(2) 0.028(3) -0.008(2) -0.007(2) -0.002(2)
C4 0.025(3) 0.042(3) 0.025(3) -0.003(2) -0.001(2) 0.007(2)
C5 0.020(3) 0.043(3) 0.024(3) 0.003(2) 0.006(2) 0.009(2)
C6 0.012(3) 0.028(3) 0.020(2) -0.002(2) 0.003(2) 0.003(2)
C7 0.022(3) 0.025(3) 0.033(3) -0.004(2) 0.005(2) -0.005(2)
C8 0.038(4) 0.061(4) 0.035(3) -0.012(3) -0.004(3) 0.006(3)
C9 0.016(3) 0.049(3) 0.038(3) 0.000(3) 0.005(2) -0.002(2)
C10 0.012(2) 0.024(2) 0.017(2) 0.003(2) 0.000(2) -0.0024(18)
C11 0.019(2) 0.016(2) 0.029(3) 0.000(2) 0.002(2) 0.000(2)
C12 0.016(3) 0.022(3) 0.035(3) 0.000(2) -0.004(2) 0.005(2)
C13 0.019(3) 0.024(3) 0.022(3) 0.001(2) -0.005(2) 0.003(2)
C14 0.016(3) 0.017(2) 0.017(2) 0.003(2) 0.007(2) -0.0019(19)
C15 0.012(3) 0.021(2) 0.018(2) -0.0048(19) -0.005(2) 0.0039(18)
C16 0.011(2) 0.023(3) 0.022(3) 0.002(2) -0.006(2) 0.001(2)
C17 0.016(3) 0.021(3) 0.027(3) 0.007(2) -0.006(2) -0.001(2)
C18 0.011(2) 0.021(2) 0.023(2) -0.0003(19) -0.005(2) 0.003(2)
C19 0.019(3) 0.030(3) 0.016(3) 0.001(2) 0.001(2) 0.002(2)
C20 0.016(2) 0.026(3) 0.016(2) 0.000(2) -0.009(2) 0.0019(19)
C21 0.013(2) 0.026(3) 0.024(3) -0.003(2) 0.000(2) -0.005(2)
C22 0.021(3) 0.039(3) 0.038(3) 0.004(2) 0.003(2) 0.004(2)
C23 0.016(3) 0.045(3) 0.045(3) 0.014(3) 0.012(3) 0.004(2)
C24 0.025(3) 0.025(3) 0.037(3) -0.004(2) 0.006(2) 0.000(2)
C25 0.041(4) 0.031(3) 0.057(4) -0.015(3) -0.010(3) 0.010(3)
C26 0.037(3) 0.031(3) 0.037(3) -0.010(3) -0.005(3) -0.002(2)
C27 0.023(3) 0.022(3) 0.018(2) -0.002(2) 0.002(2) -0.002(2)
C28 0.039(3) 0.029(3) 0.026(3) 0.002(2) 0.000(3) -0.005(3)
C29 0.023(3) 0.037(3) 0.031(3) -0.004(2) 0.009(2) -0.010(2)
C30 0.016(3) 0.024(3) 0.022(3) -0.003(2) -0.002(2) 0.001(2)
C31 0.022(3) 0.048(3) 0.050(3) 0.007(3) 0.005(3) -0.004(3)
C32 0.021(3) 0.045(3) 0.031(3) -0.002(3) 0.002(2) 0.000(3)
C33 0.017(3) 0.062(4) 0.044(3) -0.009(3) 0.005(2) -0.007(3)
C34 0.013(2) 0.025(3) 0.027(3) 0.004(2) -0.005(2) -0.006(2)
C35 0.010(2) 0.036(3) 0.029(3) 0.003(2) -0.004(2) -0.006(2)
C36 0.019(3) 0.041(3) 0.028(3) 0.004(3) -0.006(2) -0.008(3)
C37 0.032(3) 0.032(3) 0.037(3) 0.009(3) -0.017(3) -0.002(3)
C38 0.022(3) 0.039(3) 0.038(3) -0.005(3) -0.006(3) 0.002(2)
C39 0.018(3) 0.035(3) 0.027(3) 0.002(3) -0.005(2) -0.003(2)
C40 0.021(3) 0.046(3) 0.023(3) 0.005(3) -0.001(2) 0.001(3)
C41 0.023(3) 0.071(4) 0.032(3) -0.003(3) 0.005(2) 0.006(3)
C42 0.029(3) 0.046(3) 0.029(3) -0.001(3) 0.003(2) -0.001(3)
C43 0.016(2) 0.039(3) 0.030(3) -0.004(2) -0.005(2) -0.002(2)
C44 0.023(3) 0.054(3) 0.038(3) -0.009(3) -0.002(3) 0.005(2)
C45 0.021(3) 0.062(4) 0.033(3) -0.009(3) 0.000(2) -0.002(3)
C46 0.027(3) 0.032(3) 0.023(3) 0.000(2) 0.005(2) 0.003(2)
C47 0.022(3) 0.023(3) 0.031(3) 0.003(2) -0.004(2) -0.001(2)
C48 0.022(3) 0.025(3) 0.029(3) 0.008(2) -0.005(2) -0.002(2)
C49 0.034(3) 0.051(3) 0.025(3) 0.000(3) 0.010(2) -0.009(3)

loop_
_atom_type_symbol
_atom_type_description
_atom_type_scat_dispersion_real
_atom_type_scat_dispersion_imag
_atom_type_scat_source
C C 0.0033 0.0016 'International Tables Vol C Tables 4.2.6.8 and 6.1.1.4'
H H 0.0000 0.0000 'International Tables Vol C Tables 4.2.6.8 and 6.1.1.4'
N N 0.0061 0.0033 'International Tables Vol C Tables 4.2.6.8 and 6.1.1.4'
O O 0.0106 0.0060 'International Tables Vol C Tables 4.2.6.8 and 6.1.1.4'
Si Si 0.0817 0.0704 'International Tables Vol C Tables 4.2.6.8 and 6.1.1.4'
Y Y -2.7962 3.5667 'International Tables Vol C Tables 4.2.6.8 and 6.1.1.4'

loop_
_geom_angle_atom_site_label_1
_geom_angle_atom_site_label_2
_geom_angle_atom_site_label_3
_geom_angle
N3 Y1 N1 91.68(13)
N3 Y1 O1 108.13(12)
N1 Y1 O1 151.71(11)
N3 Y1 C30 108.05(14)
N1 Y1 C30 100.25(13)
O1 Y1 C30 92.72(12)
N3 Y1 O2 88.39(12)
N1 Y1 O2 95.89(11)
O1 Y1 O2 65.60(10)
C30 Y1 O2 156.44(12)
N3 Y1 N2 146.27(12)
N1 Y1 N2 55.79(12)
O1 Y1 N2 100.04(10)
C30 Y1 N2 88.34(12)
O2 Y1 N2 86.66(11)
N3 Y1 C10 119.40(13)
N1 Y1 C10 27.76(11)
O1 Y1 C10 127.91(11)
C30 Y1 C10 91.90(13)
O2 Y1 C10 94.52(11)
N2 Y1 C10 28.34(11)
C30 Si1 C33 112.6(2)
C30 Si1 C31 113.0(2)
C33 Si1 C31 106.5(2)
C30 Si1 C32 110.8(2)
C33 Si1 C32 107.1(2)
C31 Si1 C32 106.5(2)
C47 O1 C46 111.6(3)
C47 O1 Y1 120.0(2)
C46 O1 Y1 123.1(2)
C48 O2 C49 111.8(3)
C48 O2 Y1 117.2(2)
C49 O2 Y1 122.2(3)
C10 N1 C1 121.9(4)
C10 N1 Y1 99.5(3)
C1 N1 Y1 138.6(3)
C14 N2 C10 120.3(4)
C14 N2 Y1 147.0(3)
C10 N2 Y1 91.0(2)
C34 N3 Y1 128.0(3)
C6 C1 N1 122.0(4)
C6 C1 C2 118.9(4)
N1 C1 C2 118.9(4)
C3 C2 C1 119.2(4)
C3 C2 C7 120.3(4)
C1 C2 C7 120.5(4)
C2 C3 C4 122.7(4)
C3 C4 C5 117.0(4)
C3 C4 C8 121.1(5)
C5 C4 C8 122.0(4)
C6 C5 C4 123.1(4)
C5 C6 C1 119.1(4)
C5 C6 C9 119.3(4)
C1 C6 C9 121.6(4)
N1 C10 N2 112.6(4)
N1 C10 C11 127.0(4)
N2 C10 C11 120.3(4)
N1 C10 Y1 52.8(2)
N2 C10 Y1 60.7(2)
C11 C10 Y1 170.8(3)
C12 C11 C10 118.3(4)
C11 C12 C13 121.0(4)
C14 C13 C12 119.3(4)
N2 C14 C13 120.8(4)
N2 C14 C15 115.4(4)
C13 C14 C15 123.7(4)
C20 C15 C16 119.7(4)
C20 C15 C14 121.3(4)
C16 C15 C14 119.0(4)
C17 C16 C15 118.8(4)
C17 C16 C21 120.1(4)
C15 C16 C21 121.0(4)
C18 C17 C16 122.4(4)
C19 C18 C17 117.6(4)
C19 C18 C24 121.0(4)
C17 C18 C24 121.3(4)
C18 C19 C20 122.5(4)
C19 C20 C15 118.7(4)
C19 C20 C27 120.1(4)
C15 C20 C27 121.1(4)
C16 C21 C23 114.7(4)
C16 C21 C22 108.9(3)
C23 C21 C22 109.7(4)
C18 C24 C26 112.7(4)
C18 C24 C25 110.6(4)
C26 C24 C25 110.6(4)
C20 C27 C29 114.0(4)
C20 C27 C28 107.6(4)
C29 C27 C28 109.4(4)
Si1 C30 Y1 134.3(2)
N3 C34 C39 120.1(4)
N3 C34 C35 122.2(4)
C39 C34 C35 117.7(4)
C36 C35 C34 119.3(4)
C36 C35 C40 121.4(4)
C34 C35 C40 119.2(4)
C37 C36 C35 121.4(5)
C38 C37 C36 120.0(5)
C37 C38 C39 121.2(5)
C38 C39 C34 120.2(4)
C38 C39 C43 120.0(4)
C34 C39 C43 119.6(4)
C41 C40 C35 114.8(4)
C41 C40 C42 109.8(4)
C35 C40 C42 110.7(4)
C39 C43 C44 114.8(4)
C39 C43 C45 108.6(4)
C44 C43 C45 110.4(4)
O1 C47 C48 108.2(4)
O2 C48 C47 107.0(4)

loop_
_geom_bond_atom_site_label_1
_geom_bond_atom_site_label_2
_geom_bond_distance
Y1 N3 2.250(3)
Y1 N1 2.317(3)
Y1 O1 2.409(3)
Y1 C30 2.421(4)
Y1 O2 2.459(3)
Y1 N2 2.504(3)
Y1 C10 2.870(4)
Si1 C30 1.823(4)
Si1 C33 1.870(5)
Si1 C31 1.875(5)
Si1 C32 1.879(5)
O1 C47 1.445(5)
O1 C46 1.451(5)
O2 C48 1.433(5)
O2 C49 1.439(5)
N1 C10 1.355(5)
N1 C1 1.421(5)
N2 C14 1.364(5)
N2 C10 1.363(5)
N3 C34 1.385(5)
C1 C6 1.406(6)
C1 C2 1.424(6)
C2 C3 1.384(6)
C2 C7 1.518(6)
C3 C4 1.389(6)
C4 C5 1.391(6)
C4 C8 1.507(6)
C5 C6 1.385(6)
C6 C9 1.510(6)
C10 C11 1.424(6)
C11 C12 1.366(6)
C12 C13 1.390(6)
C13 C14 1.382(5)
C14 C15 1.495(5)
C15 C20 1.408(6)
C15 C16 1.411(5)
C16 C17 1.392(6)
C16 C21 1.519(6)
C17 C18 1.389(6)
C18 C19 1.388(6)
C18 C24 1.509(6)
C19 C20 1.393(6)
C20 C27 1.525(6)
C21 C23 1.525(6)
C21 C22 1.549(6)
C24 C26 1.522(6)
C24 C25 1.537(6)
C27 C29 1.529(6)
C27 C28 1.546(6)
C34 C39 1.428(6)
C34 C35 1.432(6)
C35 C36 1.385(6)
C35 C40 1.519(6)
C36 C37 1.379(6)
C37 C38 1.375(6)
C38 C39 1.376(6)
C39 C43 1.529(6)
C40 C41 1.516(6)
C40 C42 1.542(6)
C43 C44 1.533(6)
C43 C45 1.533(6)
C47 C48 1.495(6)
